data_4500219
loop_
_publ_author_name
'Casado, F. J. Mart\'inez'
'Riesco, M. Ramos'
'Silva, I. da'
'Y\'elamos, M. I. Redondo'
'Labrador, A.'
'Cheda, J. A. Rodr\'iguez'

_publ_section_title
;
 Lithium and Lead(II) Butyrates Binary System. Pure Compounds and an
 Intermediate Salt: From 2D to 3D Coordination Polymers
;
_journal_issue 3
_journal_name_full 'Crystal Growth &amp; Design'
_journal_page_first 759
_journal_paper_doi 10.1021/cg101272n
_journal_volume 11
_journal_year 2011
_chemical_formula_moiety (Li+),(Pb2+),3(C4H7O2)-
_chemical_formula_sum 'C12 H21 Li O6 Pb'
_chemical_formula_weight 475.42
_chemical_melting_point 443.2
_chemical_name_common 'Lithium and Lead(II) Butanoate'
_chemical_name_systematic
;
 Lithium and Lead(II) Tributanoate
;
_space_group_IT_number 88
_symmetry_cell_setting tetragonal
_symmetry_space_group_name_Hall '-I 4ad'
_symmetry_space_group_name_H-M 'I 41/a :2'
_atom_sites_solution_hydrogens geom
_atom_sites_solution_primary direct
_atom_sites_solution_secondary difmap
_cell_angle_alpha 90.00
_cell_angle_beta 90.00
_cell_angle_gamma 90.00
_cell_formula_units_Z 16
_cell_length_a 18.417(3)
_cell_length_b 18.417(3)
_cell_length_c 19.880(4)
_cell_measurement_temperature 298(2)
_cell_volume 6743(2)
_computing_cell_refinement 'DENZO-SMN (Otwinowski & Minor, 1997)'
_computing_data_collection 'CCD Server Software Huber'
_computing_data_reduction DENZO-SMN
_computing_molecular_graphics 'Mercury 1.4.2. and ORTEP-3 (Farrugia, 1997)'
_computing_publication_material 'SHELXL-97 (Sheldrick, 1997)'
_computing_structure_refinement 'SHELXL-97 (Sheldrick, 1997)'
_computing_structure_solution 'SHELXS-97 (Sheldrick, 1990)'
_diffrn_ambient_temperature 298(2)
_diffrn_detector_area_resol_mean 9.77
_diffrn_measured_fraction_theta_full 0.995
_diffrn_measured_fraction_theta_max 0.995
_diffrn_measurement_device_type ADSCq210rCCD-HUBER
_diffrn_measurement_method 'f\ scans'
_diffrn_radiation_monochromator Synchrotron
_diffrn_radiation_source Synchrotron
_diffrn_radiation_type Synchrotron
_diffrn_radiation_wavelength 0.75130
_diffrn_reflns_av_R_equivalents 0.1154
_diffrn_reflns_av_sigmaI/netI 0.0363
_diffrn_reflns_limit_h_max 23
_diffrn_reflns_limit_h_min -23
_diffrn_reflns_limit_k_max 23
_diffrn_reflns_limit_k_min -22
_diffrn_reflns_limit_l_max 25
_diffrn_reflns_limit_l_min -25
_diffrn_reflns_number 50928
_diffrn_reflns_theta_full 28.42
_diffrn_reflns_theta_max 28.42
_diffrn_reflns_theta_min 2.34
_exptl_absorpt_coefficient_mu 11.453
_exptl_absorpt_correction_T_max 0.4258
_exptl_absorpt_correction_T_min 0.2849
_exptl_absorpt_correction_type multi-scan
_exptl_absorpt_process_details '[c.f. r.h. blessing, acta cryst. (1995), a51, 33-38]'
_exptl_crystal_colour Colourless
_exptl_crystal_density_diffrn 1.873
_exptl_crystal_density_method 'not measured'
_exptl_crystal_description prism
_exptl_crystal_F_000 3616
_exptl_crystal_size_max 0.070
_exptl_crystal_size_mid 0.050
_exptl_crystal_size_min 0.030
_refine_diff_density_max 1.300
_refine_diff_density_min -1.175
_refine_diff_density_rms 0.147
_refine_ls_extinction_coef 0.00144(10)
_refine_ls_extinction_expression Fc^*^=kFc[1+0.001xFc^2^\l^3^/sin(2\q)]^-1/4^
_refine_ls_extinction_method SHELXL
_refine_ls_goodness_of_fit_ref 1.092
_refine_ls_hydrogen_treatment noref
_refine_ls_matrix_type full
_refine_ls_number_parameters 182
_refine_ls_number_reflns 3572
_refine_ls_number_restraints 9
_refine_ls_restrained_S_all 1.091
_refine_ls_R_factor_all 0.0405
_refine_ls_R_factor_gt 0.0376
_refine_ls_shift/su_max 0.001
_refine_ls_shift/su_mean 0.000
_refine_ls_structure_factor_coef Fsqd
_refine_ls_weighting_details 'calc w=1/[\s^2^(Fo^2^)+(0.0615P)^2^+6.3890P] where P=(Fo^2^+2Fc^2^)/3'
_refine_ls_weighting_scheme calc
_refine_ls_wR_factor_gt 0.0991
_refine_ls_wR_factor_ref 0.1021
_reflns_number_gt 3222
_reflns_number_total 3572
_reflns_threshold_expression >2sigma(I)
_cod_data_source_file cg101272n_si_003.cif
_cod_data_source_block LiPb(C4)3_298K
_cod_depositor_comments
;
The following automatic conversions were performed:

'_symmetry_cell_setting' value 'Tetragonal' changed to 'tetragonal'
according to /home/saulius/struct/CIF-dictionaries/cif_core.dic
dictionary named 'cif_core.dic' version 2.4.1 from 2010-06-29.

Automatic conversion script
Id: cif_fix_values 1715 2011-07-08 13:25:40Z adriana 
;
_cod_original_cell_volume 6743.0(19)
_cod_original_sg_symbol_H-M I41/a
_cod_database_code 4500219

loop_
_symmetry_equiv_pos_as_xyz
'x, y, z'
'-x+1/2, -y, z+1/2'
'-y+3/4, x+1/4, z+1/4'
'y+3/4, -x+3/4, z+3/4'
'x+1/2, y+1/2, z+1/2'
'-x+1, -y+1/2, z+1'
'-y+5/4, x+3/4, z+3/4'
'y+5/4, -x+5/4, z+5/4'
'-x, -y, -z'
'x-1/2, y, -z-1/2'
'y-3/4, -x-1/4, -z-1/4'
'-y-3/4, x-3/4, -z-3/4'
'-x+1/2, -y+1/2, -z+1/2'
'x, y+1/2, -z'
'y-1/4, -x+1/4, -z+1/4'
'-y-1/4, x-1/4, -z-1/4'

loop_
_atom_site_label
_atom_site_type_symbol
_atom_site_fract_x
_atom_site_fract_y
_atom_site_fract_z
_atom_site_U_iso_or_equiv
_atom_site_adp_type
_atom_site_occupancy
_atom_site_symmetry_multiplicity
_atom_site_calc_flag
_atom_site_refinement_flags
C1 C -0.0036(4) 0.5374(3) 0.1254(4) 0.0917(17) Uani 1 1 d .
C2 C -0.0250(12) 0.6023(8) 0.1673(9) 0.217(9) Uani 1 1 d D
H2A H 0.0128 0.6385 0.1618 0.260 Uiso 1 1 calc R
H2B H -0.0688 0.6223 0.1476 0.260 Uiso 1 1 calc R
C3 C -0.0380(18) 0.5945(10) 0.2387(7) 0.40(2) Uani 1 1 d D
H3A H 0.0071 0.5817 0.2610 0.477 Uiso 1 1 calc R
H3B H -0.0723 0.5553 0.2461 0.477 Uiso 1 1 calc R
C4 C -0.0674(12) 0.6624(8) 0.2692(9) 0.287(12) Uani 1 1 d D
H4A H -0.0659 0.6586 0.3173 0.430 Uiso 1 1 calc R
H4B H -0.1166 0.6693 0.2548 0.430 Uiso 1 1 calc R
H4C H -0.0385 0.7030 0.2551 0.430 Uiso 1 1 calc R
C5 C 0.2167(3) 0.4759(3) 0.0501(3) 0.0829(14) Uani 1 1 d D
C6 C 0.2870(5) 0.5103(7) 0.0653(5) 0.242(10) Uani 1 1 d D
H6A H 0.2790 0.5477 0.0989 0.290 Uiso 1 1 calc R
H6B H 0.3186 0.4740 0.0850 0.290 Uiso 1 1 calc R
C7 C 0.3242(6) 0.5428(10) 0.0086(8) 0.276(10) Uani 1 1 d D
H7A H 0.2949 0.5826 -0.0083 0.332 Uiso 1 1 calc R
H7B H 0.3279 0.5069 -0.0269 0.332 Uiso 1 1 calc R
C8 C 0.3979(6) 0.5705(12) 0.0236(12) 0.378(19) Uani 1 1 d D
H8A H 0.4185 0.5914 -0.0163 0.568 Uiso 1 1 calc R
H8B H 0.4281 0.5313 0.0388 0.568 Uiso 1 1 calc R
H8C H 0.3950 0.6069 0.0581 0.568 Uiso 1 1 calc R
C9 C 0.0506(3) 0.3583(3) 0.2150(3) 0.0836(14) Uani 1 1 d .
C10 C 0.0532(7) 0.3426(6) 0.2868(4) 0.164(4) Uani 1 1 d D
H10A H 0.1023 0.3512 0.3026 0.197 Uiso 1 1 calc R
H10B H 0.0428 0.2915 0.2932 0.197 Uiso 1 1 calc R
C11 C 0.0032(11) 0.3848(11) 0.3289(8) 0.269(11) Uani 1 1 d D
H11A H 0.0071 0.3681 0.3750 0.322 Uiso 1 1 calc R
H11B H -0.0461 0.3760 0.3139 0.322 Uiso 1 1 calc R
C12 C 0.018(2) 0.4648(8) 0.3266(11) 0.43(3) Uani 1 1 d D
H12A H -0.0159 0.4897 0.3549 0.645 Uiso 1 1 calc R
H12B H 0.0132 0.4818 0.2812 0.645 Uiso 1 1 calc R
H12C H 0.0666 0.4739 0.3422 0.645 Uiso 1 1 calc R
Li1 Li 0.2136(5) 0.3819(5) 0.1804(4) 0.078(2) Uani 1 1 d .
O1 O -0.0408(2) 0.5104(3) 0.0815(3) 0.0992(13) Uani 1 1 d .
O2 O 0.0609(2) 0.5154(2) 0.1375(3) 0.1023(13) Uani 1 1 d .
O3 O 0.1714(3) 0.4895(3) 0.0070(2) 0.1083(15) Uani 1 1 d .
O4 O 0.1995(2) 0.4321(2) 0.09629(19) 0.0836(10) Uani 1 1 d .
O5 O 0.1095(2) 0.3648(2) 0.18508(19) 0.0851(10) Uani 1 1 d .
O6 O -0.0065(3) 0.3659(3) 0.1842(3) 0.1093(15) Uani 1 1 d .
Pb1 Pb 0.070036(10) 0.406646(10) 0.075637(9) 0.06790(14) Uani 1 1 d .

loop_
_atom_site_aniso_label
_atom_site_aniso_U_11
_atom_site_aniso_U_22
_atom_site_aniso_U_33
_atom_site_aniso_U_23
_atom_site_aniso_U_13
_atom_site_aniso_U_12
C1 0.101(4) 0.075(3) 0.099(4) 0.012(3) 0.021(4) 0.005(3)
C2 0.31(2) 0.157(11) 0.188(13) 0.035(9) 0.127(14) 0.085(12)
C3 0.61(5) 0.38(3) 0.20(2) -0.15(2) -0.11(3) 0.29(4)
C4 0.46(4) 0.206(16) 0.197(15) -0.079(13) 0.088(18) 0.044(18)
C5 0.073(3) 0.081(3) 0.095(4) 0.020(3) -0.001(3) 0.000(2)
C6 0.142(10) 0.160(11) 0.42(3) 0.112(15) 0.072(12) -0.010(8)
C7 0.188(17) 0.24(2) 0.40(3) 0.05(2) 0.018(19) -0.007(14)
C8 0.157(15) 0.33(3) 0.65(6) 0.09(3) -0.05(2) -0.123(18)
C9 0.083(3) 0.087(4) 0.081(3) 0.009(3) 0.006(3) -0.001(3)
C10 0.175(10) 0.229(13) 0.087(5) 0.036(6) 0.022(6) 0.014(9)
C11 0.23(2) 0.43(4) 0.144(11) 0.077(16) 0.044(11) 0.04(2)
C12 0.87(9) 0.21(2) 0.21(2) 0.041(16) 0.10(3) 0.13(4)
Li1 0.079(5) 0.078(5) 0.076(5) 0.010(4) -0.019(4) -0.006(4)
O1 0.081(3) 0.100(3) 0.116(4) 0.023(2) 0.007(2) -0.003(2)
O2 0.097(3) 0.086(3) 0.125(3) -0.021(2) -0.012(2) -0.001(2)
O3 0.122(3) 0.118(3) 0.085(3) 0.042(2) 0.002(2) 0.022(3)
O4 0.080(2) 0.092(2) 0.079(2) 0.0222(19) -0.0170(17) -0.0018(18)
O5 0.075(2) 0.104(3) 0.077(2) 0.0052(19) -0.0119(17) -0.004(2)
O6 0.075(3) 0.135(4) 0.118(3) 0.018(3) 0.002(2) -0.008(3)
Pb1 0.06384(16) 0.07068(17) 0.06917(18) 0.00462(7) -0.01433(7) 0.00098(7)

loop_
_atom_type_symbol
_atom_type_description
_atom_type_scat_dispersion_real
_atom_type_scat_dispersion_imag
_atom_type_scat_source
C C -0.0020 0.0018 'International Tables Vol C Tables 4.2.6.8 and 6.1.1.4'
H H 0.0000 0.0000 'International Tables Vol C Tables 4.2.6.8 and 6.1.1.4'
Li Li 0.0000 0.0001 'International Tables Vol C Tables 4.2.6.8 and 6.1.1.4'
O O -0.0041 0.0069 'International Tables Vol C Tables 4.2.6.8 and 6.1.1.4'
Pb Pb -5.1988 11.0620 'International Tables Vol C Tables 4.2.6.8 and 6.1.1.4'

loop_
_geom_angle_atom_site_label_1
_geom_angle_atom_site_label_2
_geom_angle_atom_site_label_3
_geom_angle
_geom_angle_site_symmetry_1
_geom_angle_site_symmetry_3
O1 C1 O2 121.8(6) . .
O1 C1 C2 125.0(12) . .
O2 C1 C2 113.0(12) . .
C3 C2 C1 120.4(10) . .
C2 C3 C4 112.1(13) . .
O3 C5 O4 118.0(5) . .
O3 C5 C6 131.0(6) . .
O4 C5 C6 110.3(5) . .
C7 C6 C5 115.8(2) . .
C6 C7 C8 114.9(2) . .
O6 C9 O5 119.9(5) . .
O6 C9 C10 122.7(7) . .
O5 C9 C10 117.4(7) . .
C9 C10 C11 115.7(11) . .
C10 C11 C12 112.8(12) . .
O3 Li1 O1 103.4(4) 3 15
O3 Li1 O4 125.0(5) 3 .
O1 Li1 O4 112.1(5) 15 .
O3 Li1 O5 118.2(5) 3 .
O1 Li1 O5 108.0(5) 15 .
O4 Li1 O5 89.2(4) . .
O3 Li1 Pb1 142.7(5) 3 .
O1 Li1 Pb1 113.2(4) 15 .
O4 Li1 Pb1 45.5(2) . .
O5 Li1 Pb1 44.3(2) . .
C1 O1 Li1 140.6(5) . 12_666
C1 O2 Pb1 103.8(4) . .
C5 O3 Li1 156.7(5) . 4_454
C5 O4 Li1 154.6(5) . .
C5 O4 Pb1 104.1(3) . .
Li1 O4 Pb1 100.6(3) . .
C9 O5 Li1 153.9(5) . .
C9 O5 Pb1 101.5(3) . .
Li1 O5 Pb1 101.6(3) . .
C9 O6 Pb1 89.0(4) . .
O2 Pb1 O5 79.81(17) . .
O2 Pb1 O4 79.65(15) . .
O5 Pb1 O4 67.69(13) . .
O2 Pb1 O6 77.31(19) . .
O5 Pb1 O6 49.15(14) . .
O4 Pb1 O6 115.29(14) . .
O2 Pb1 Li1 81.4(2) . .
O5 Pb1 Li1 34.13(18) . .
O4 Pb1 Li1 33.92(18) . .
O6 Pb1 Li1 83.01(19) . .

loop_
_geom_bond_atom_site_label_1
_geom_bond_atom_site_label_2
_geom_bond_distance
_geom_bond_site_symmetry_2
C1 O1 1.215(8) .
C1 O2 1.278(8) .
C1 C2 1.508(15) .
C2 C3 1.448(2) .
C3 C4 1.490(2) .
C5 O3 1.222(7) .
C5 O4 1.263(6) .
C5 C6 1.472(2) .
C6 C7 1.447(2) .
C7 C8 1.481(2) .
C9 O6 1.225(8) .
C9 O5 1.243(7) .
C9 C10 1.457(10) .
C10 C11 1.47(2) .
C11 C12 1.499(2) .
Li1 O3 1.895(9) 3
Li1 O1 1.902(11) 15
Li1 O4 1.928(9) .
Li1 O5 1.946(10) .
Li1 Pb1 3.397(8) .
O1 Li1 1.902(11) 12_666
O2 Pb1 2.355(4) .
O3 Li1 1.895(9) 4_454
O4 Pb1 2.465(4) .
O5 Pb1 2.420(4) .
O6 Pb1 2.685(5) .
